data_7701797
loop_
_publ_author_name
'Hu, Min-Na'
'Zhang, Wen-Qian'
'Liu, Hua'
'He, Peng-Xiu'
'Liu, Ping'
'Wang, Yao-Yu'
'Li, Jian-Li'

_publ_section_title
;
 Five complexes based on a new racemic tetraoxaspiro ligand: correlation
 of potential coordination preferences with the structure, magnetic
 properties and luminescence properties.
;
_journal_issue 12
_journal_name_full 'Dalton transactions (Cambridge, England : 2003)'
_journal_page_first 3862
_journal_page_last 3873
_journal_paper_doi 10.1039/c8dt04051f
_journal_volume 48
_journal_year 2019
_chemical_formula_sum 'C38 H42 Cd Cl2 N6 O8'
_chemical_formula_weight 894.07
_space_group_crystal_system monoclinic
_space_group_IT_number 14
_space_group_name_Hall '-P 2ybc'
_space_group_name_H-M_alt 'P 1 21/c 1'
_atom_sites_solution_hydrogens geom
_audit_block_doi 10.5517/ccdc.csd.cc205mqk
_audit_creation_method SHELXL-2014/7
_audit_update_record
;
2018-12-25 deposited with the CCDC.
2019-01-09 downloaded from the CCDC.
;
_cell_angle_alpha 90
_cell_angle_beta 93.225(3)
_cell_angle_gamma 90
_cell_formula_units_Z 2
_cell_length_a 10.1060(19)
_cell_length_b 10.938(2)
_cell_length_c 16.982(4)
_cell_measurement_reflns_used 1828
_cell_measurement_temperature 296(2)
_cell_measurement_theta_max 24.75
_cell_measurement_theta_min 3.04
_cell_volume 1874.2(7)
_computing_cell_refinement 'Bruker SAINT'
_computing_data_collection 'Bruker APEX2'
_computing_data_reduction 'Bruker SAINT'
_computing_molecular_graphics 'Bruker SHELXTL'
_computing_publication_material 'Bruker SHELXTL'
_computing_structure_refinement 'SHELXL-2014/7 (Sheldrick, 2014)'
_computing_structure_solution 'SHELXS-2014/7 (Sheldrick, 2014)'
_diffrn_ambient_temperature 296(2)
_diffrn_measured_fraction_theta_full 0.987
_diffrn_measured_fraction_theta_max 0.971
_diffrn_measurement_device_type 'Bruker APEX-II CCD'
_diffrn_measurement_method '\f and \w scans'
_diffrn_radiation_type MoK\a
_diffrn_radiation_wavelength 0.71073
_diffrn_reflns_av_R_equivalents 0.0585
_diffrn_reflns_av_unetI/netI 0.0840
_diffrn_reflns_Laue_measured_fraction_full 0.987
_diffrn_reflns_Laue_measured_fraction_max 0.971
_diffrn_reflns_limit_h_max 13
_diffrn_reflns_limit_h_min -11
_diffrn_reflns_limit_k_max 13
_diffrn_reflns_limit_k_min -14
_diffrn_reflns_limit_l_max 16
_diffrn_reflns_limit_l_min -22
_diffrn_reflns_number 11229
_diffrn_reflns_point_group_measured_fraction_full 0.987
_diffrn_reflns_point_group_measured_fraction_max 0.971
_diffrn_reflns_theta_full 25.242
_diffrn_reflns_theta_max 28.224
_diffrn_reflns_theta_min 2.018
_exptl_absorpt_coefficient_mu 0.787
_exptl_absorpt_correction_type none
_exptl_crystal_colour colourless
_exptl_crystal_density_diffrn 1.584
_exptl_crystal_description block
_exptl_crystal_F_000 916
_exptl_crystal_size_max 0.200
_exptl_crystal_size_mid 0.150
_exptl_crystal_size_min 0.140
_refine_diff_density_max 0.721
_refine_diff_density_min -0.691
_refine_diff_density_rms 0.097
_refine_ls_extinction_method none
_refine_ls_goodness_of_fit_ref 1.035
_refine_ls_hydrogen_treatment constr
_refine_ls_matrix_type full
_refine_ls_number_parameters 251
_refine_ls_number_reflns 4499
_refine_ls_number_restraints 7
_refine_ls_restrained_S_all 1.037
_refine_ls_R_factor_all 0.1028
_refine_ls_R_factor_gt 0.0525
_refine_ls_shift/su_max 0.033
_refine_ls_shift/su_mean 0.002
_refine_ls_structure_factor_coef Fsqd
_refine_ls_weighting_details 'w=1/[\s^2^(Fo^2^)+(0.0717P)^2^] where P=(Fo^2^+2Fc^2^)/3'
_refine_ls_weighting_scheme calc
_refine_ls_wR_factor_gt 0.1303
_refine_ls_wR_factor_ref 0.1528
_reflns_Friedel_coverage 0.000
_reflns_number_gt 2743
_reflns_number_total 4499
_reflns_threshold_expression 'I > 2\s(I)'
_cod_data_source_file c8dt04051f2.cif
_cod_data_source_block 1_CCDC2
_cod_original_cell_volume 1874.2(6)
_cod_original_sg_symbol_H-M 'P 21/c'
_cod_database_code 7701797
_shelx_shelxl_version_number 2014/7
_shelx_space_group_comment
;
The symmetry employed for this shelxl refinement is uniquely defined
by the following loop, which should always be used as a source of
symmetry information in preference to the above space-group names.
They are only intended as comments.
;
_shelx_estimated_absorpt_t_min 0.858
_shelx_estimated_absorpt_t_max 0.898

loop_
_space_group_symop_operation_xyz
'x, y, z'
'-x, y+1/2, -z+1/2'
'-x, -y, -z'
'x, -y-1/2, z-1/2'

loop_
_atom_site_label
_atom_site_type_symbol
_atom_site_fract_x
_atom_site_fract_y
_atom_site_fract_z
_atom_site_U_iso_or_equiv
_atom_site_adp_type
_atom_site_occupancy
_atom_site_site_symmetry_order
_atom_site_calc_flag
_atom_site_refinement_flags_posn
_atom_site_refinement_flags_adp
_atom_site_refinement_flags_occupancy
C1 C 0.8058(5) 0.0498(5) 0.0678(3) 0.0396(11) Uani 1 1 d . . .
H1 H 0.7827 -0.0137 0.1007 0.048 Uiso 1 1 calc R U .
C2 C 0.9346(4) 0.0943(4) 0.0749(3) 0.0338(10) Uani 1 1 d . . .
C3 C 0.9656(5) 0.1900(4) 0.0250(3) 0.0424(11) Uani 1 1 d . . .
H3 H 1.0508 0.2226 0.0276 0.051 Uiso 1 1 calc R U .
C4 C 0.8718(5) 0.2358(4) -0.0275(3) 0.0437(12) Uani 1 1 d . . .
H4 H 0.8920 0.2998 -0.0608 0.052 Uiso 1 1 calc R U .
C5 C 0.7471(5) 0.1866(4) -0.0306(3) 0.0419(11) Uani 1 1 d . . .
H5 H 0.6833 0.2189 -0.0663 0.050 Uiso 1 1 calc R U .
C6 C 1.0365(5) 0.0419(4) 0.1328(3) 0.0364(10) Uani 1 1 d . . .
H6 H 1.1091 0.0073 0.1041 0.044 Uiso 1 1 calc R U .
C7 C 1.0780(5) -0.1079(4) 0.2288(3) 0.0467(12) Uani 1 1 d . . .
H7A H 1.1437 -0.1468 0.1977 0.056 Uiso 1 1 calc R U .
H7B H 1.0366 -0.1708 0.2592 0.056 Uiso 1 1 calc R U .
C8 C 1.1459(4) -0.0160(4) 0.2846(3) 0.0355(10) Uani 1 1 d . . .
C9 C 1.1922(5) 0.0920(4) 0.2347(3) 0.0430(11) Uani 1 1 d . . .
H9A H 1.2239 0.1574 0.2695 0.052 Uiso 1 1 calc R U .
H9B H 1.2652 0.0658 0.2041 0.052 Uiso 1 1 calc R U .
C10 C 0.0527(5) 0.4720(4) -0.1547(3) 0.0456(12) Uani 1 1 d . . .
H10A H 0.0136 0.5420 -0.1298 0.055 Uiso 1 1 calc R U .
H10B H -0.0183 0.4249 -0.1807 0.055 Uiso 1 1 calc R U .
C11 C 0.2642(5) 0.5760(4) -0.1718(3) 0.0488(13) Uani 1 1 d . . .
H11A H 0.3302 0.5963 -0.2090 0.059 Uiso 1 1 calc R U .
H11B H 0.2362 0.6512 -0.1475 0.059 Uiso 1 1 calc R U .
C12 C 0.2277(5) 0.4634(4) -0.0582(3) 0.0402(11) Uani 1 1 d . . .
H12 H 0.1938 0.5371 -0.0335 0.048 Uiso 1 1 calc R U .
C13 C 0.3431(5) 0.2688(4) -0.0147(3) 0.0434(12) Uani 1 1 d . . .
H13 H 0.3300 0.2425 -0.0666 0.052 Uiso 1 1 calc R U .
C14 C 0.2960(4) 0.3828(4) 0.0044(3) 0.0382(10) Uani 1 1 d . . .
C15 C 0.3153(5) 0.4210(4) 0.0814(3) 0.0467(12) Uani 1 1 d . . .
H15 H 0.2848 0.4971 0.0967 0.056 Uiso 1 1 calc R U .
C16 C 0.3813(6) 0.3438(5) 0.1362(3) 0.0532(14) Uani 1 1 d . . .
H16 H 0.3947 0.3671 0.1887 0.064 Uiso 1 1 calc R U .
C17 C 0.4253(5) 0.2343(5) 0.1109(3) 0.0442(12) Uani 1 1 d . . .
H17 H 0.4713 0.1845 0.1474 0.053 Uiso 1 1 calc R U .
C18 C 0.5173(7) 0.3372(6) 0.8184(5) 0.094(2) Uani 1 1 d . . .
H18A H 0.5053 0.2654 0.8497 0.141 Uiso 1 1 calc R U .
H18B H 0.4537 0.3373 0.7743 0.141 Uiso 1 1 calc R U .
H18C H 0.5050 0.4087 0.8500 0.141 Uiso 1 1 calc R U .
C19 C 0.6431(12) 0.3377(12) 0.7917(8) 0.160(3) Uani 1 1 d . U .
Cd1 Cd 0.5000 0.0000 0.0000 0.03724(17) Uani 1 2 d S . P
Cl1 Cl 0.52149(13) -0.06620(12) 0.14808(7) 0.0497(3) Uani 1 1 d . . .
N1 N 0.7131(4) 0.0940(4) 0.0156(2) 0.0409(9) Uani 1 1 d . . .
N2 N 0.4068(4) 0.1933(3) 0.0373(2) 0.0417(9) Uani 1 1 d . . .
N3 N 0.7538(8) 0.3766(8) 0.7649(6) 0.151(3) Uani 1 1 d . U .
O1 O 0.9798(3) -0.0510(3) 0.1772(2) 0.0442(8) Uani 1 1 d . . .
O2 O 1.0870(3) 0.1369(3) 0.18265(18) 0.0389(7) Uani 1 1 d . . .
O3 O 0.3215(3) 0.4963(3) -0.1124(2) 0.0445(8) Uani 1 1 d . . .
O4 O 0.1213(3) 0.3974(3) -0.09511(19) 0.0458(8) Uani 1 1 d . . .

loop_
_atom_site_aniso_label
_atom_site_aniso_U_11
_atom_site_aniso_U_22
_atom_site_aniso_U_33
_atom_site_aniso_U_23
_atom_site_aniso_U_13
_atom_site_aniso_U_12
C1 0.039(3) 0.043(2) 0.037(3) 0.002(2) 0.001(2) -0.002(2)
C2 0.034(2) 0.036(2) 0.031(2) -0.0032(18) 0.0003(18) 0.0019(19)
C3 0.042(3) 0.041(3) 0.044(3) -0.008(2) 0.008(2) -0.010(2)
C4 0.055(3) 0.038(3) 0.038(3) 0.005(2) 0.000(2) -0.002(2)
C5 0.051(3) 0.041(3) 0.033(2) 0.003(2) -0.002(2) 0.004(2)
C6 0.038(2) 0.036(2) 0.035(2) -0.0075(19) 0.001(2) -0.0017(19)
C7 0.055(3) 0.036(3) 0.047(3) -0.005(2) -0.018(2) 0.002(2)
C8 0.035(2) 0.035(3) 0.036(2) -0.0040(19) -0.0076(18) -0.0010(19)
C9 0.036(3) 0.044(3) 0.048(3) 0.000(2) -0.005(2) -0.008(2)
C10 0.040(3) 0.051(3) 0.045(3) 0.005(2) 0.000(2) 0.007(2)
C11 0.054(3) 0.046(3) 0.045(3) 0.015(2) -0.012(2) -0.014(2)
C12 0.046(3) 0.039(3) 0.035(3) -0.0024(19) -0.002(2) 0.007(2)
C13 0.053(3) 0.048(3) 0.029(2) -0.003(2) -0.003(2) 0.007(2)
C14 0.042(3) 0.039(3) 0.033(2) 0.000(2) -0.003(2) -0.003(2)
C15 0.059(3) 0.040(3) 0.040(3) -0.004(2) -0.005(2) 0.002(2)
C16 0.072(4) 0.054(3) 0.032(3) -0.005(2) -0.010(2) 0.006(3)
C17 0.047(3) 0.048(3) 0.036(3) 0.006(2) -0.010(2) -0.001(2)
C18 0.085(5) 0.073(5) 0.126(7) 0.034(4) 0.029(5) 0.006(4)
C19 0.136(7) 0.152(6) 0.195(8) -0.008(6) 0.042(6) -0.008(6)
Cd1 0.0353(3) 0.0466(3) 0.0291(2) 0.0024(2) -0.00453(17) 0.0050(2)
Cl1 0.0581(8) 0.0604(8) 0.0299(6) 0.0056(6) -0.0021(5) 0.0081(6)
N1 0.038(2) 0.051(2) 0.033(2) 0.0029(18) -0.0046(17) 0.0029(18)
N2 0.049(2) 0.045(2) 0.031(2) 0.0006(17) -0.0034(17) 0.0073(19)
N3 0.128(6) 0.141(6) 0.187(8) -0.010(5) 0.039(6) -0.004(5)
O1 0.0467(19) 0.0346(16) 0.049(2) 0.0016(15) -0.0145(16) -0.0059(15)
O2 0.0400(17) 0.0318(16) 0.0435(19) -0.0011(14) -0.0097(14) -0.0038(14)
O3 0.0396(17) 0.0453(18) 0.0473(19) 0.0127(16) -0.0095(14) -0.0078(16)
O4 0.0395(18) 0.056(2) 0.0405(19) 0.0120(16) -0.0055(14) -0.0071(16)

loop_
_atom_type_symbol
_atom_type_description
_atom_type_scat_dispersion_real
_atom_type_scat_dispersion_imag
_atom_type_scat_source
C C 0.0033 0.0016 'International Tables Vol C Tables 4.2.6.8 and 6.1.1.4'
H H 0.0000 0.0000 'International Tables Vol C Tables 4.2.6.8 and 6.1.1.4'
N N 0.0061 0.0033 'International Tables Vol C Tables 4.2.6.8 and 6.1.1.4'
O O 0.0106 0.0060 'International Tables Vol C Tables 4.2.6.8 and 6.1.1.4'
Cl Cl 0.1484 0.1585 'International Tables Vol C Tables 4.2.6.8 and 6.1.1.4'
Cd Cd -0.8075 1.2024 'International Tables Vol C Tables 4.2.6.8 and 6.1.1.4'

loop_
_geom_angle_atom_site_label_1
_geom_angle_atom_site_label_2
_geom_angle_atom_site_label_3
_geom_angle
_geom_angle_site_symmetry_1
_geom_angle_site_symmetry_3
N1 C1 C2 123.2(4) . .
C1 C2 C3 116.9(4) . .
C1 C2 C6 122.0(4) . .
C3 C2 C6 121.1(4) . .
C4 C3 C2 120.2(4) . .
C3 C4 C5 119.1(4) . .
N1 C5 C4 122.8(4) . .
O1 C6 O2 110.7(4) . .
O1 C6 C2 110.0(4) . .
O2 C6 C2 108.8(4) . .
O1 C7 C8 111.6(4) . .
C10 C8 C7 111.0(4) 4_666 .
C10 C8 C11 108.0(4) 4_666 4_666
C7 C8 C11 109.5(4) . 4_666
C10 C8 C9 110.5(4) 4_666 .
C7 C8 C9 107.7(4) . .
C11 C8 C9 110.1(4) 4_666 .
O2 C9 C8 111.4(3) . .
O4 C10 C8 111.3(4) . 4_465
O3 C11 C8 110.9(4) . 4_465
O3 C12 O4 111.4(4) . .
O3 C12 C14 108.1(4) . .
O4 C12 C14 108.6(4) . .
N2 C13 C14 124.0(4) . .
C15 C14 C13 117.7(4) . .
C15 C14 C12 121.6(4) . .
C13 C14 C12 120.7(4) . .
C14 C15 C16 119.1(5) . .
C17 C16 C15 118.4(5) . .
N2 C17 C16 124.3(4) . .
N3 C19 C18 161.0(12) . .
N1 Cd1 N1 180.0 . 3_655
N1 Cd1 N2 87.50(13) . .
N1 Cd1 N2 92.50(13) 3_655 .
N1 Cd1 N2 92.50(13) . 3_655
N1 Cd1 N2 87.50(13) 3_655 3_655
N2 Cd1 N2 180.0 . 3_655
N1 Cd1 Cl1 89.25(9) . .
N1 Cd1 Cl1 90.75(9) 3_655 .
N2 Cd1 Cl1 90.16(9) . .
N2 Cd1 Cl1 89.84(9) 3_655 .
N1 Cd1 Cl1 90.75(9) . 3_655
N1 Cd1 Cl1 89.25(9) 3_655 3_655
N2 Cd1 Cl1 89.84(9) . 3_655
N2 Cd1 Cl1 90.16(9) 3_655 3_655
Cl1 Cd1 Cl1 180.0 . 3_655
C5 N1 C1 117.9(4) . .
C5 N1 Cd1 121.4(3) . .
C1 N1 Cd1 120.6(3) . .
C17 N2 C13 116.4(4) . .
C17 N2 Cd1 120.3(3) . .
C13 N2 Cd1 123.0(3) . .
C6 O1 C7 110.7(4) . .
C6 O2 C9 110.3(3) . .
C12 O3 C11 110.9(4) . .
C12 O4 C10 110.2(4) . .

loop_
_geom_bond_atom_site_label_1
_geom_bond_atom_site_label_2
_geom_bond_distance
_geom_bond_site_symmetry_2
C1 N1 1.343(6) .
C1 C2 1.388(6) .
C2 C3 1.394(6) .
C2 C6 1.498(6) .
C3 C4 1.361(6) .
C4 C5 1.368(6) .
C5 N1 1.338(6) .
C6 O1 1.406(6) .
C6 O2 1.417(5) .
C7 O1 1.429(5) .
C7 C8 1.519(6) .
C8 C10 1.513(7) 4_666
C8 C11 1.519(6) 4_666
C8 C9 1.541(6) .
C9 O2 1.431(5) .
C10 O4 1.446(5) .
C10 C8 1.513(7) 4_465
C11 O3 1.431(5) .
C11 C8 1.519(6) 4_465
C12 O3 1.405(6) .
C12 O4 1.412(6) .
C12 C14 1.517(6) .
C13 N2 1.346(6) .
C13 C14 1.379(6) .
C14 C15 1.376(6) .
C15 C16 1.398(7) .
C16 C17 1.356(7) .
C17 N2 1.332(6) .
C18 C19 1.374(13) .
C19 N3 1.303(12) .
Cd1 N1 2.388(4) .
Cd1 N1 2.388(4) 3_655
Cd1 N2 2.413(4) .
Cd1 N2 2.413(4) 3_655
Cd1 Cl1 2.6141(13) .
Cd1 Cl1 2.6142(13) 3_655
